data_4129378
loop_
_publ_author_name
'Vivancos, \'Angela'
'Vattier, Florencia'
'L\'opez-Serrano, Joaqu\'in'
'Paneque, Margarita'
'Poveda, Manuel L.'
'\'Alvarez, Eleuterio'

_publ_section_title
;
 A Diels-Alder reaction triggered by a [4 + 3] metallacycloaddition.
;
_journal_issue 12
_journal_name_full 'Journal of the American Chemical Society'
_journal_page_first 4074
_journal_page_last 4077
_journal_paper_doi 10.1021/jacs.5b01532
_journal_volume 137
_journal_year 2015
_chemical_formula_moiety 'C31 H38 B Ir N6 O4, C H2 Cl2'
_chemical_formula_sum 'C32 H40 B Cl2 Ir N6 O4'
_chemical_formula_weight 846.61
_space_group_IT_number 2
_space_group_name_Hall '-P 1'
_space_group_name_H-M_alt 'P -1'
_symmetry_cell_setting triclinic
_symmetry_space_group_name_Hall '-P 1'
_symmetry_space_group_name_H-M 'P -1'
_atom_sites_solution_hydrogens geom
_atom_sites_solution_primary direct
_atom_sites_solution_secondary difmap
_audit_creation_method SHELXL-97
_cell_angle_alpha 64.285(2)
_cell_angle_beta 74.864(2)
_cell_angle_gamma 76.873(2)
_cell_formula_units_Z 2
_cell_length_a 12.0635(6)
_cell_length_b 12.9418(6)
_cell_length_c 13.4585(7)
_cell_measurement_reflns_used 8032
_cell_measurement_temperature 213(2)
_cell_measurement_theta_max 30.30
_cell_measurement_theta_min 2.21
_cell_volume 1811.70(16)
_computing_cell_refinement 'APEX2 Software Suite (Bruker, 2007)'
_computing_data_collection 'APEX2 Software Suite (Bruker, 2007)'
_computing_data_reduction 'APEX2 Software Suite (Bruker, 2007)'
_computing_molecular_graphics 'SHELXTL (Sheldrick, 2008)'
_computing_publication_material 'SHELXTL and publCIF (Westrip, 2010)'
_computing_structure_refinement 'SHELXL97 (Sheldrick, 2008)'
_computing_structure_solution 'SIR2002 (Burla et al., 2003)'
_diffrn_ambient_temperature 213(2)
_diffrn_detector_area_resol_mean 8.26
_diffrn_measured_fraction_theta_full 0.987
_diffrn_measured_fraction_theta_max 0.987
_diffrn_measurement_device_type
;
 Bruker-Nonius X8kappa APEX II CCD area detector
;
_diffrn_measurement_method 'phi and omega scans with narrow frames'
_diffrn_radiation_monochromator graphite
_diffrn_radiation_source 'fine-focus sealed tube'
_diffrn_radiation_type MoK\a
_diffrn_radiation_wavelength 0.71073
_diffrn_reflns_av_R_equivalents 0.0407
_diffrn_reflns_av_sigmaI/netI 0.0317
_diffrn_reflns_limit_h_max 14
_diffrn_reflns_limit_h_min -14
_diffrn_reflns_limit_k_max 15
_diffrn_reflns_limit_k_min -15
_diffrn_reflns_limit_l_max 16
_diffrn_reflns_limit_l_min -9
_diffrn_reflns_number 34331
_diffrn_reflns_theta_full 25.25
_diffrn_reflns_theta_max 25.25
_diffrn_reflns_theta_min 1.71
_diffrn_standards_decay_% 0
_exptl_absorpt_coefficient_mu 3.875
_exptl_absorpt_correction_T_max 0.5112
_exptl_absorpt_correction_T_min 0.3063
_exptl_absorpt_correction_type multi-scan
_exptl_absorpt_process_details
;
program SADABS, Bruker (2001).
;
_exptl_crystal_colour colourless
_exptl_crystal_density_diffrn 1.552
_exptl_crystal_density_method 'not measured'
_exptl_crystal_description prism
_exptl_crystal_F_000 844
_exptl_crystal_size_max 0.40
_exptl_crystal_size_mid 0.30
_exptl_crystal_size_min 0.20
_platon_squeeze_details
;
;
_refine_diff_density_max 2.544
_refine_diff_density_min -1.546
_refine_diff_density_rms 0.141
_refine_ls_extinction_method none
_refine_ls_goodness_of_fit_ref 1.094
_refine_ls_hydrogen_treatment mixed
_refine_ls_matrix_type full
_refine_ls_number_parameters 426
_refine_ls_number_reflns 6485
_refine_ls_number_restraints 1
_refine_ls_restrained_S_all 1.094
_refine_ls_R_factor_all 0.0332
_refine_ls_R_factor_gt 0.0316
_refine_ls_shift/su_max 0.001
_refine_ls_shift/su_mean 0.000
_refine_ls_structure_factor_coef Fsqd
_refine_ls_weighting_details 'calc w=1/[\s^2^(Fo^2^)+(0.0707P)^2^+0.3345P] where P=(Fo^2^+2Fc^2^)/3'
_refine_ls_weighting_scheme calc
_refine_ls_wR_factor_gt 0.0917
_refine_ls_wR_factor_ref 0.0930
_reflns_number_gt 6109
_reflns_number_total 6485
_reflns_threshold_expression >2sigma(I)
_cod_data_source_file ja5b01532_si_002.cif
_cod_data_source_block 5
_cod_depositor_comments
;
The following automatic conversions were performed:

data item '_symmetry_cell_setting' value 'Triclinic' was changed to
'triclinic' in accordance with the
/home/saulius/struct/COD-crude-data/automatic-downloads/DataCite-retrospective/ACS/depositions/lib/dictionaries/cif_core.dic
dictionary named 'cif_core.dic' version 2.4.2 last updated on
2011-04-26.

Automatic conversion script
Id: cif_fix_values 6909 2019-04-08 15:41:33Z antanas 
;
_cod_database_code 4129378

loop_
_symmetry_equiv_pos_as_xyz
'x, y, z'
'-x, -y, -z'

loop_
_atom_site_label
_atom_site_type_symbol
_atom_site_fract_x
_atom_site_fract_y
_atom_site_fract_z
_atom_site_U_iso_or_equiv
_atom_site_adp_type
_atom_site_occupancy
_atom_site_symmetry_multiplicity
_atom_site_calc_flag
_atom_site_refinement_flags
Ir1 Ir 0.179277(11) 0.357820(10) 0.277910(10) 0.02116(8) Uani 1 1 d D
H1IR H 0.083(3) 0.459(3) 0.284(4) 0.032 Uiso 1 1 d D
O1 O 0.2410(3) 0.0412(3) 0.4570(3) 0.0364(7) Uani 1 1 d .
O2 O 0.1026(3) 0.0979(3) 0.3544(3) 0.0457(8) Uani 1 1 d .
O3 O 0.2832(3) 0.0886(3) 0.6539(3) 0.0429(8) Uani 1 1 d .
O4 O 0.1185(3) 0.0316(3) 0.6610(3) 0.0452(8) Uani 1 1 d .
N1 N 0.3457(3) 0.2477(3) 0.2453(3) 0.0256(7) Uani 1 1 d .
N2 N 0.3680(3) 0.2384(3) 0.1437(3) 0.0286(7) Uani 1 1 d .
N3 N 0.1054(3) 0.3420(3) 0.1499(3) 0.0292(8) Uani 1 1 d .
N4 N 0.1834(3) 0.3200(3) 0.0653(3) 0.0297(8) Uani 1 1 d .
N5 N 0.2546(3) 0.4848(3) 0.1313(3) 0.0266(8) Uani 1 1 d .
N6 N 0.3156(3) 0.4534(3) 0.0458(3) 0.0278(7) Uani 1 1 d .
C1 C 0.4321(3) 0.1781(3) 0.2988(3) 0.0273(8) Uani 1 1 d .
C2 C 0.5053(4) 0.1221(4) 0.2327(4) 0.0326(9) Uani 1 1 d .
H2 H 0.5709 0.0674 0.2511 0.039 Uiso 1 1 calc R
C3 C 0.4626(4) 0.1624(4) 0.1363(4) 0.0339(10) Uani 1 1 d .
C4 C 0.4510(4) 0.1673(4) 0.4073(4) 0.0326(9) Uani 1 1 d .
H4A H 0.4605 0.2423 0.4013 0.049 Uiso 1 1 calc R
H4B H 0.5202 0.1134 0.4264 0.049 Uiso 1 1 calc R
H4C H 0.3849 0.1389 0.4653 0.049 Uiso 1 1 calc R
C5 C 0.5087(5) 0.1342(5) 0.0346(5) 0.0534(15) Uani 1 1 d .
H5A H 0.4476 0.1105 0.0176 0.080 Uiso 1 1 calc R
H5B H 0.5724 0.0717 0.0494 0.080 Uiso 1 1 calc R
H5C H 0.5359 0.2020 -0.0288 0.080 Uiso 1 1 calc R
C6 C -0.0005(4) 0.3559(4) 0.1282(4) 0.0335(9) Uani 1 1 d .
C7 C 0.0105(5) 0.3378(5) 0.0317(4) 0.0419(12) Uani 1 1 d .
H7 H -0.0502 0.3396 -0.0011 0.050 Uiso 1 1 calc R
C8 C 0.1263(4) 0.3169(4) -0.0069(4) 0.0386(11) Uani 1 1 d .
C9 C -0.1108(4) 0.3944(5) 0.1915(4) 0.0442(12) Uani 1 1 d .
H9A H -0.1411 0.3277 0.2542 0.066 Uiso 1 1 calc R
H9B H -0.1668 0.4339 0.1422 0.066 Uiso 1 1 calc R
H9C H -0.0963 0.4469 0.2195 0.066 Uiso 1 1 calc R
C10 C 0.1871(5) 0.2969(6) -0.1105(5) 0.0541(14) Uani 1 1 d .
H10A H 0.2341 0.3583 -0.1592 0.081 Uiso 1 1 calc R
H10B H 0.1302 0.2965 -0.1497 0.081 Uiso 1 1 calc R
H10C H 0.2363 0.2231 -0.0898 0.081 Uiso 1 1 calc R
C11 C 0.2520(4) 0.5985(3) 0.0970(3) 0.0281(9) Uani 1 1 d .
C12 C 0.3152(4) 0.6401(4) -0.0117(4) 0.0337(10) Uani 1 1 d .
H12 H 0.3289 0.7171 -0.0562 0.040 Uiso 1 1 calc R
C13 C 0.3538(4) 0.5481(4) -0.0419(3) 0.0332(10) Uani 1 1 d .
C14 C 0.1851(4) 0.6661(4) 0.1641(4) 0.0379(10) Uani 1 1 d .
H14A H 0.1428 0.6152 0.2338 0.057 Uiso 1 1 calc R
H14B H 0.1310 0.7267 0.1217 0.057 Uiso 1 1 calc R
H14C H 0.2380 0.7005 0.1805 0.057 Uiso 1 1 calc R
C15 C 0.4275(4) 0.5440(5) -0.1483(4) 0.0459(12) Uani 1 1 d .
H15A H 0.4927 0.4837 -0.1312 0.069 Uiso 1 1 calc R
H15B H 0.4556 0.6180 -0.1948 0.069 Uiso 1 1 calc R
H15C H 0.3820 0.5275 -0.1883 0.069 Uiso 1 1 calc R
C16 C 0.1162(4) 0.2177(4) 0.4399(3) 0.0243(9) Uani 1 1 d .
C17 C 0.0229(3) 0.2933(3) 0.3917(3) 0.0276(9) Uani 1 1 d .
H17 H 0.0093 0.2949 0.3253 0.033 Uiso 1 1 calc R
C18 C -0.0541(4) 0.3701(4) 0.4429(4) 0.0327(9) Uani 1 1 d .
H18 H -0.1054 0.4304 0.4017 0.039 Uiso 1 1 calc R
C19 C -0.0525(4) 0.3558(4) 0.5450(4) 0.0382(11) Uani 1 1 d .
H19 H -0.1018 0.4067 0.5754 0.046 Uiso 1 1 calc R
C20 C 0.0260(4) 0.2608(4) 0.6135(4) 0.0359(10) Uani 1 1 d .
H20A H -0.0143 0.1924 0.6564 0.043 Uiso 1 1 calc R
H20B H 0.0438 0.2841 0.6673 0.043 Uiso 1 1 calc R
C21 C 0.1420(4) 0.2276(4) 0.5425(3) 0.0285(9) Uani 1 1 d .
C22 C 0.1613(4) 0.1093(4) 0.4208(4) 0.0301(10) Uani 1 1 d .
C23 C 0.1542(6) 0.0052(6) 0.3176(7) 0.073(2) Uani 1 1 d .
H23A H 0.2320 0.0186 0.2757 0.109 Uiso 1 1 calc R
H23B H 0.1077 0.0025 0.2700 0.109 Uiso 1 1 calc R
H23C H 0.1575 -0.0678 0.3824 0.109 Uiso 1 1 calc R
C24 C 0.1939(4) 0.1085(4) 0.6231(3) 0.0332(10) Uani 1 1 d .
C25 C 0.1643(5) -0.0872(5) 0.7230(5) 0.0636(17) Uani 1 1 d .
H25A H 0.2330 -0.1102 0.6769 0.095 Uiso 1 1 calc R
H25B H 0.1063 -0.1373 0.7425 0.095 Uiso 1 1 calc R
H25C H 0.1840 -0.0934 0.7909 0.095 Uiso 1 1 calc R
C26 C 0.2193(4) 0.3184(3) 0.5033(3) 0.0266(8) Uani 1 1 d .
C27 C 0.2628(4) 0.3383(4) 0.5782(4) 0.0341(10) Uani 1 1 d .
H27 H 0.2411 0.2954 0.6556 0.041 Uiso 1 1 calc R
C28 C 0.3379(4) 0.4204(4) 0.5417(4) 0.0398(11) Uani 1 1 d .
H28 H 0.3661 0.4335 0.5935 0.048 Uiso 1 1 calc R
C29 C 0.3698(4) 0.4820(4) 0.4281(4) 0.0356(10) Uani 1 1 d .
H29 H 0.4224 0.5359 0.4016 0.043 Uiso 1 1 calc R
C30 C 0.3246(3) 0.4648(3) 0.3528(3) 0.0280(9) Uani 1 1 d .
H30 H 0.3470 0.5083 0.2756 0.034 Uiso 1 1 calc R
C31 C 0.2471(4) 0.3854(4) 0.3871(4) 0.0243(9) Uani 1 1 d .
B1 B 0.3107(4) 0.3331(4) 0.0482(4) 0.0322(11) Uani 1 1 d .
H1 H 0.3525 0.3292 -0.0241 0.039 Uiso 1 1 calc R
Cl1 Cl 0.65792(16) 0.26476(14) 0.50680(17) 0.0725(5) Uani 1 1 d .
Cl2 Cl 0.5519(2) 0.17669(19) 0.74288(17) 0.0968(7) Uani 1 1 d .
C32 C 0.5646(5) 0.1698(5) 0.6131(5) 0.0529(13) Uani 1 1 d .
H32A H 0.4879 0.1896 0.5929 0.063 Uiso 1 1 calc R
H32B H 0.5943 0.0906 0.6195 0.063 Uiso 1 1 calc R

loop_
_atom_site_aniso_label
_atom_site_aniso_U_11
_atom_site_aniso_U_22
_atom_site_aniso_U_33
_atom_site_aniso_U_23
_atom_site_aniso_U_13
_atom_site_aniso_U_12
Ir1 0.02086(11) 0.01966(11) 0.01914(11) -0.00560(8) -0.00218(7) -0.00162(7)
O1 0.0315(16) 0.0254(15) 0.0480(18) -0.0116(14) -0.0101(14) 0.0011(13)
O2 0.0391(19) 0.0357(18) 0.075(3) -0.0311(18) -0.0229(18) 0.0043(15)
O3 0.041(2) 0.0374(18) 0.0359(17) -0.0015(14) -0.0140(15) 0.0031(15)
O4 0.0406(19) 0.0288(17) 0.0419(18) 0.0053(14) -0.0013(15) -0.0062(14)
N1 0.0258(17) 0.0240(17) 0.0237(16) -0.0082(14) -0.0023(14) -0.0027(14)
N2 0.0281(18) 0.0321(19) 0.0269(17) -0.0160(15) -0.0036(14) 0.0008(15)
N3 0.0295(19) 0.030(2) 0.0246(18) -0.0070(15) -0.0060(15) -0.0040(15)
N4 0.036(2) 0.0307(19) 0.0238(17) -0.0123(15) -0.0079(15) -0.0017(15)
N5 0.0222(18) 0.0303(19) 0.0215(17) -0.0075(15) -0.0003(14) -0.0029(15)
N6 0.0269(18) 0.0333(19) 0.0201(16) -0.0103(14) -0.0012(14) -0.0020(15)
C1 0.022(2) 0.026(2) 0.029(2) -0.0072(17) -0.0021(16) -0.0027(16)
C2 0.029(2) 0.025(2) 0.038(2) -0.0099(18) -0.0065(18) 0.0032(17)
C3 0.033(2) 0.033(2) 0.036(2) -0.0190(19) -0.0011(19) -0.0018(19)
C4 0.027(2) 0.035(2) 0.031(2) -0.0097(18) -0.0096(18) 0.0019(18)
C5 0.053(3) 0.061(4) 0.053(3) -0.041(3) -0.007(3) 0.014(3)
C6 0.028(2) 0.034(2) 0.032(2) -0.0044(18) -0.0081(18) -0.0071(18)
C7 0.043(3) 0.050(3) 0.035(2) -0.012(2) -0.016(2) -0.011(2)
C8 0.043(3) 0.047(3) 0.030(2) -0.016(2) -0.013(2) -0.004(2)
C9 0.030(2) 0.053(3) 0.046(3) -0.016(2) -0.017(2) 0.004(2)
C10 0.064(4) 0.071(4) 0.042(3) -0.031(3) -0.013(3) -0.014(3)
C11 0.027(2) 0.021(2) 0.028(2) 0.0001(16) -0.0057(17) -0.0070(16)
C12 0.031(2) 0.030(2) 0.029(2) -0.0005(18) -0.0036(18) -0.0086(18)
C13 0.029(2) 0.038(2) 0.021(2) -0.0008(18) -0.0041(17) -0.0068(19)
C14 0.048(3) 0.025(2) 0.036(2) -0.0105(19) -0.010(2) 0.002(2)
C15 0.038(3) 0.058(3) 0.028(2) -0.010(2) 0.003(2) -0.007(2)
C16 0.023(2) 0.022(2) 0.0192(19) -0.0024(16) 0.0025(16) -0.0058(16)
C17 0.025(2) 0.023(2) 0.0251(19) -0.0028(16) -0.0002(16) -0.0030(16)
C18 0.025(2) 0.029(2) 0.031(2) -0.0062(18) -0.0007(17) 0.0028(17)
C19 0.030(2) 0.036(2) 0.033(2) -0.0107(19) 0.0037(19) 0.0066(19)
C20 0.033(2) 0.037(2) 0.027(2) -0.0095(19) 0.0043(18) -0.0041(19)
C21 0.028(2) 0.026(2) 0.0237(19) -0.0057(17) -0.0033(17) 0.0001(17)
C22 0.029(2) 0.023(2) 0.037(2) -0.0107(19) -0.0042(19) -0.0074(19)
C23 0.063(4) 0.070(4) 0.129(6) -0.077(4) -0.041(4) 0.012(3)
C24 0.036(2) 0.027(2) 0.023(2) -0.0011(17) -0.0015(18) -0.0004(18)
C25 0.065(4) 0.029(3) 0.060(4) 0.008(2) -0.003(3) -0.001(3)
C26 0.027(2) 0.022(2) 0.026(2) -0.0083(16) -0.0046(16) 0.0029(16)
C27 0.040(3) 0.037(2) 0.026(2) -0.0133(19) -0.0069(19) -0.002(2)
C28 0.045(3) 0.044(3) 0.041(3) -0.024(2) -0.013(2) -0.003(2)
C29 0.035(2) 0.028(2) 0.047(3) -0.016(2) -0.008(2) -0.0066(18)
C30 0.026(2) 0.026(2) 0.027(2) -0.0082(17) -0.0022(16) -0.0025(16)
C31 0.021(2) 0.0184(19) 0.025(2) -0.0044(16) 0.0001(16) 0.0003(15)
B1 0.035(3) 0.036(3) 0.023(2) -0.013(2) -0.003(2) 0.001(2)
Cl1 0.0733(11) 0.0523(9) 0.0928(12) -0.0306(9) -0.0076(9) -0.0152(8)
Cl2 0.152(2) 0.0887(14) 0.0639(11) -0.0419(10) -0.0384(13) 0.0035(14)
C32 0.061(4) 0.049(3) 0.053(3) -0.022(3) -0.020(3) 0.000(3)

loop_
_atom_type_symbol
_atom_type_description
_atom_type_scat_dispersion_real
_atom_type_scat_dispersion_imag
_atom_type_scat_source
C C 0.0033 0.0016 'International Tables Vol C Tables 4.2.6.8 and 6.1.1.4'
H H 0.0000 0.0000 'International Tables Vol C Tables 4.2.6.8 and 6.1.1.4'
B B 0.0013 0.0007 'International Tables Vol C Tables 4.2.6.8 and 6.1.1.4'
Cl Cl 0.1484 0.1585 'International Tables Vol C Tables 4.2.6.8 and 6.1.1.4'
N N 0.0061 0.0033 'International Tables Vol C Tables 4.2.6.8 and 6.1.1.4'
O O 0.0106 0.0060 'International Tables Vol C Tables 4.2.6.8 and 6.1.1.4'
Ir Ir -1.4442 7.9887 'International Tables Vol C Tables 4.2.6.8 and 6.1.1.4'

loop_
_geom_angle_atom_site_label_1
_geom_angle_atom_site_label_2
_geom_angle_atom_site_label_3
_geom_angle
C31 Ir1 N5 97.02(15)
C31 Ir1 C17 97.69(16)
N5 Ir1 C17 148.23(15)
C31 Ir1 C16 78.70(16)
N5 Ir1 C16 174.16(13)
C17 Ir1 C16 37.30(15)
C31 Ir1 N3 175.61(12)
N5 Ir1 N3 79.18(14)
C17 Ir1 N3 84.63(15)
C16 Ir1 N3 105.23(15)
C31 Ir1 N1 88.91(14)
N5 Ir1 N1 82.97(13)
C17 Ir1 N1 125.25(13)
C16 Ir1 N1 92.90(14)
N3 Ir1 N1 92.79(13)
C31 Ir1 H1IR 86.2(17)
N5 Ir1 H1IR 84.2(17)
C17 Ir1 H1IR 68.9(17)
C16 Ir1 H1IR 99.4(17)
N3 Ir1 H1IR 91.2(17)
N1 Ir1 H1IR 165.6(17)
C22 O2 C23 114.1(4)
C24 O4 C25 114.9(4)
C1 N1 N2 105.8(3)
C1 N1 Ir1 139.4(3)
N2 N1 Ir1 114.7(2)
C3 N2 N1 110.5(3)
C3 N2 B1 128.0(4)
N1 N2 B1 118.8(3)
C6 N3 N4 107.3(4)
C6 N3 Ir1 136.3(3)
N4 N3 Ir1 116.3(3)
C8 N4 N3 109.4(4)
C8 N4 B1 129.0(4)
N3 N4 B1 119.4(3)
C11 N5 N6 108.4(3)
C11 N5 Ir1 133.4(3)
N6 N5 Ir1 118.1(3)
C13 N6 N5 108.8(4)
C13 N6 B1 128.7(4)
N5 N6 B1 121.0(3)
N1 C1 C2 109.4(4)
N1 C1 C4 125.6(4)
C2 C1 C4 124.9(4)
C3 C2 C1 106.4(4)
C3 C2 H2 126.8
C1 C2 H2 126.8
N2 C3 C2 107.9(4)
N2 C3 C5 122.8(4)
C2 C3 C5 129.3(4)
C1 C4 H4A 109.5
C1 C4 H4B 109.5
H4A C4 H4B 109.5
C1 C4 H4C 109.5
H4A C4 H4C 109.5
H4B C4 H4C 109.5
C3 C5 H5A 109.5
C3 C5 H5B 109.5
H5A C5 H5B 109.5
C3 C5 H5C 109.5
H5A C5 H5C 109.5
H5B C5 H5C 109.5
N3 C6 C7 108.6(4)
N3 C6 C9 125.6(4)
C7 C6 C9 125.6(4)
C8 C7 C6 107.0(4)
C8 C7 H7 126.5
C6 C7 H7 126.5
N4 C8 C7 107.6(4)
N4 C8 C10 122.8(4)
C7 C8 C10 129.7(5)
C6 C9 H9A 109.5
C6 C9 H9B 109.5
H9A C9 H9B 109.5
C6 C9 H9C 109.5
H9A C9 H9C 109.5
H9B C9 H9C 109.5
C8 C10 H10A 109.5
C8 C10 H10B 109.5
H10A C10 H10B 109.5
C8 C10 H10C 109.5
H10A C10 H10C 109.5
H10B C10 H10C 109.5
N5 C11 C12 108.0(4)
N5 C11 C14 124.1(4)
C12 C11 C14 127.9(4)
C13 C12 C11 107.2(4)
C13 C12 H12 126.4
C11 C12 H12 126.4
N6 C13 C12 107.6(4)
N6 C13 C15 122.9(5)
C12 C13 C15 129.4(4)
C11 C14 H14A 109.5
C11 C14 H14B 109.5
H14A C14 H14B 109.5
C11 C14 H14C 109.5
H14A C14 H14C 109.5
H14B C14 H14C 109.5
C13 C15 H15A 109.5
C13 C15 H15B 109.5
H15A C15 H15B 109.5
C13 C15 H15C 109.5
H15A C15 H15C 109.5
H15B C15 H15C 109.5
C17 C16 C22 120.7(4)
C17 C16 C21 117.0(4)
C22 C16 C21 119.1(4)
C17 C16 Ir1 69.2(2)
C22 C16 Ir1 104.4(3)
C21 C16 Ir1 112.6(3)
C16 C17 C18 121.4(4)
C16 C17 Ir1 73.5(2)
C18 C17 Ir1 116.6(3)
C16 C17 H17 119.3
C18 C17 H17 119.3
Ir1 C17 H17 80.3
C19 C18 C17 121.1(4)
C19 C18 H18 119.4
C17 C18 H18 119.4
C18 C19 C20 121.2(4)
C18 C19 H19 119.4
C20 C19 H19 119.4
C19 C20 C21 113.6(3)
C19 C20 H20A 108.9
C21 C20 H20A 108.9
C19 C20 H20B 108.9
C21 C20 H20B 108.9
H20A C20 H20B 107.7
C26 C21 C24 112.2(4)
C26 C21 C16 109.9(3)
C24 C21 C16 110.7(3)
C26 C21 C20 109.4(3)
C24 C21 C20 105.0(3)
C16 C21 C20 109.5(4)
O1 C22 O2 123.2(4)
O1 C22 C16 125.2(4)
O2 C22 C16 111.6(4)
O2 C23 H23A 109.5
O2 C23 H23B 109.5
H23A C23 H23B 109.5
O2 C23 H23C 109.5
H23A C23 H23C 109.5
H23B C23 H23C 109.5
O3 C24 O4 124.0(4)
O3 C24 C21 125.9(4)
O4 C24 C21 109.9(4)
O4 C25 H25A 109.5
O4 C25 H25B 109.5
H25A C25 H25B 109.5
O4 C25 H25C 109.5
H25A C25 H25C 109.5
H25B C25 H25C 109.5
C27 C26 C31 119.9(4)
C27 C26 C21 121.5(4)
C31 C26 C21 118.5(4)
C26 C27 C28 121.7(4)
C26 C27 H27 119.2
C28 C27 H27 119.2
C29 C28 C27 118.5(4)
C29 C28 H28 120.7
C27 C28 H28 120.7
C28 C29 C30 120.2(4)
C28 C29 H29 119.9
C30 C29 H29 119.9
C29 C30 C31 122.5(4)
C29 C30 H30 118.8
C31 C30 H30 118.8
C30 C31 C26 117.0(4)
C30 C31 Ir1 123.4(3)
C26 C31 Ir1 119.6(3)
N4 B1 N2 111.3(4)
N4 B1 N6 108.0(4)
N2 B1 N6 109.1(4)
N4 B1 H1 109.5
N2 B1 H1 109.5
N6 B1 H1 109.5
Cl2 C32 Cl1 111.7(3)
Cl2 C32 H32A 109.3
Cl1 C32 H32A 109.3
Cl2 C32 H32B 109.3
Cl1 C32 H32B 109.3
H32A C32 H32B 107.9

loop_
_geom_bond_atom_site_label_1
_geom_bond_atom_site_label_2
_geom_bond_distance
Ir1 C31 2.041(4)
Ir1 N5 2.085(4)
Ir1 C17 2.168(4)
Ir1 C16 2.225(4)
Ir1 N3 2.235(4)
Ir1 N1 2.245(3)
Ir1 H1IR 1.558(19)
O1 C22 1.194(5)
O2 C22 1.346(6)
O2 C23 1.446(6)
O3 C24 1.189(6)
O4 C24 1.344(6)
O4 C25 1.451(6)
N1 C1 1.348(5)
N1 N2 1.375(5)
N2 C3 1.340(6)
N2 B1 1.531(6)
N3 C6 1.340(6)
N3 N4 1.366(5)
N4 C8 1.347(6)
N4 B1 1.529(6)
N5 C11 1.333(6)
N5 N6 1.363(5)
N6 C13 1.351(6)
N6 B1 1.557(6)
C1 C2 1.398(6)
C1 C4 1.479(6)
C2 C3 1.364(6)
C2 H2 0.9400
C3 C5 1.503(7)
C4 H4A 0.9700
C4 H4B 0.9700
C4 H4C 0.9700
C5 H5A 0.9700
C5 H5B 0.9700
C5 H5C 0.9700
C6 C7 1.386(7)
C6 C9 1.490(7)
C7 C8 1.366(7)
C7 H7 0.9400
C8 C10 1.497(7)
C9 H9A 0.9700
C9 H9B 0.9700
C9 H9C 0.9700
C10 H10A 0.9700
C10 H10B 0.9700
C10 H10C 0.9700
C11 C12 1.391(6)
C11 C14 1.489(6)
C12 C13 1.366(7)
C12 H12 0.9400
C13 C15 1.491(6)
C14 H14A 0.9700
C14 H14B 0.9700
C14 H14C 0.9700
C15 H15A 0.9700
C15 H15B 0.9700
C15 H15C 0.9700
C16 C17 1.406(6)
C16 C22 1.491(6)
C16 C21 1.555(6)
C17 C18 1.472(6)
C17 H17 0.9400
C18 C19 1.309(6)
C18 H18 0.9400
C19 C20 1.484(6)
C19 H19 0.9400
C20 C21 1.562(6)
C20 H20A 0.9800
C20 H20B 0.9800
C21 C26 1.493(6)
C21 C24 1.553(6)
C23 H23A 0.9700
C23 H23B 0.9700
C23 H23C 0.9700
C25 H25A 0.9700
C25 H25B 0.9700
C25 H25C 0.9700
C26 C27 1.387(6)
C26 C31 1.411(6)
C27 C28 1.394(7)
C27 H27 0.9400
C28 C29 1.377(7)
C28 H28 0.9400
C29 C30 1.382(6)
C29 H29 0.9400
C30 C31 1.395(6)
C30 H30 0.9400
B1 H1 0.9900
Cl1 C32 1.756(6)
Cl2 C32 1.752(6)
C32 H32A 0.9800
C32 H32B 0.9800

loop_
_geom_torsion_atom_site_label_1
_geom_torsion_atom_site_label_2
_geom_torsion_atom_site_label_3
_geom_torsion_atom_site_label_4
_geom_torsion
C31 Ir1 N1 C1 29.7(4)
N5 Ir1 N1 C1 126.9(4)
C17 Ir1 N1 C1 -69.0(5)
C16 Ir1 N1 C1 -48.9(4)
N3 Ir1 N1 C1 -154.4(4)
C31 Ir1 N1 N2 -156.0(3)
N5 Ir1 N1 N2 -58.8(3)
C17 Ir1 N1 N2 105.3(3)
C16 Ir1 N1 N2 125.4(3)
N3 Ir1 N1 N2 19.9(3)
C1 N1 N2 C3 2.2(5)
Ir1 N1 N2 C3 -173.9(3)
C1 N1 N2 B1 -160.6(4)
Ir1 N1 N2 B1 23.2(4)
N5 Ir1 N3 C6 -117.7(4)
C17 Ir1 N3 C6 34.8(4)
C16 Ir1 N3 C6 66.2(5)
N1 Ir1 N3 C6 160.0(4)
N5 Ir1 N3 N4 57.0(3)
C17 Ir1 N3 N4 -150.5(3)
C16 Ir1 N3 N4 -119.1(3)
N1 Ir1 N3 N4 -25.3(3)
C6 N3 N4 C8 -1.8(5)
Ir1 N3 N4 C8 -177.9(3)
C6 N3 N4 B1 163.2(4)
Ir1 N3 N4 B1 -12.9(5)
C31 Ir1 N5 C11 -56.7(4)
C17 Ir1 N5 C11 60.3(5)
N3 Ir1 N5 C11 121.0(4)
N1 Ir1 N5 C11 -144.8(4)
C31 Ir1 N5 N6 127.7(3)
C17 Ir1 N5 N6 -115.3(4)
N3 Ir1 N5 N6 -54.6(3)
N1 Ir1 N5 N6 39.6(3)
C11 N5 N6 C13 1.4(5)
Ir1 N5 N6 C13 178.0(3)
C11 N5 N6 B1 -165.6(4)
Ir1 N5 N6 B1 11.0(5)
N2 N1 C1 C2 -2.4(4)
Ir1 N1 C1 C2 172.2(3)
N2 N1 C1 C4 174.3(4)
Ir1 N1 C1 C4 -11.0(7)
N1 C1 C2 C3 1.8(5)
C4 C1 C2 C3 -175.0(4)
N1 N2 C3 C2 -1.2(5)
B1 N2 C3 C2 159.7(4)
N1 N2 C3 C5 -179.9(5)
B1 N2 C3 C5 -19.0(8)
C1 C2 C3 N2 -0.4(5)
C1 C2 C3 C5 178.2(5)
N4 N3 C6 C7 2.5(5)
Ir1 N3 C6 C7 177.4(3)
N4 N3 C6 C9 -172.7(4)
Ir1 N3 C6 C9 2.3(7)
N3 C6 C7 C8 -2.3(6)
C9 C6 C7 C8 172.9(5)
N3 N4 C8 C7 0.4(5)
B1 N4 C8 C7 -162.7(4)
N3 N4 C8 C10 178.7(5)
B1 N4 C8 C10 15.6(8)
C6 C7 C8 N4 1.1(6)
C6 C7 C8 C10 -177.0(5)
N6 N5 C11 C12 -1.5(5)
Ir1 N5 C11 C12 -177.4(3)
N6 N5 C11 C14 174.8(4)
Ir1 N5 C11 C14 -1.1(7)
N5 C11 C12 C13 1.1(5)
C14 C11 C12 C13 -175.1(4)
N5 N6 C13 C12 -0.7(5)
B1 N6 C13 C12 165.0(4)
N5 N6 C13 C15 177.7(4)
B1 N6 C13 C15 -16.7(7)
C11 C12 C13 N6 -0.2(5)
C11 C12 C13 C15 -178.4(5)
C31 Ir1 C16 C17 119.2(3)
N3 Ir1 C16 C17 -58.8(3)
N1 Ir1 C16 C17 -152.5(3)
C31 Ir1 C16 C22 -123.1(3)
C17 Ir1 C16 C22 117.8(4)
N3 Ir1 C16 C22 58.9(3)
N1 Ir1 C16 C22 -34.7(3)
C31 Ir1 C16 C21 7.6(3)
C17 Ir1 C16 C21 -111.6(4)
N3 Ir1 C16 C21 -170.4(3)
N1 Ir1 C16 C21 95.9(3)
C22 C16 C17 C18 153.7(4)
C21 C16 C17 C18 -6.0(6)
Ir1 C16 C17 C18 -111.5(4)
C22 C16 C17 Ir1 -94.8(4)
C21 C16 C17 Ir1 105.5(3)
C31 Ir1 C17 C16 -59.8(3)
N5 Ir1 C17 C16 -176.7(2)
N3 Ir1 C17 C16 124.0(3)
N1 Ir1 C17 C16 34.4(3)
C31 Ir1 C17 C18 57.6(3)
N5 Ir1 C17 C18 -59.3(5)
C16 Ir1 C17 C18 117.3(4)
N3 Ir1 C17 C18 -118.7(3)
N1 Ir1 C17 C18 151.7(3)
C16 C17 C18 C19 -13.0(7)
Ir1 C17 C18 C19 -99.2(5)
C17 C18 C19 C20 -0.8(7)
C18 C19 C20 C21 31.2(7)
C17 C16 C21 C26 -86.2(4)
C22 C16 C21 C26 113.7(4)
Ir1 C16 C21 C26 -9.0(4)
C17 C16 C21 C24 149.3(4)
C22 C16 C21 C24 -10.8(5)
Ir1 C16 C21 C24 -133.4(3)
C17 C16 C21 C20 33.9(5)
C22 C16 C21 C20 -126.2(4)
Ir1 C16 C21 C20 111.2(3)
C19 C20 C21 C26 74.7(5)
C19 C20 C21 C24 -164.7(4)
C19 C20 C21 C16 -45.8(5)
C23 O2 C22 O1 -8.3(7)
C23 O2 C22 C16 170.2(5)
C17 C16 C22 O1 178.9(4)
C21 C16 C22 O1 -21.8(7)
Ir1 C16 C22 O1 104.8(5)
C17 C16 C22 O2 0.4(6)
C21 C16 C22 O2 159.7(4)
Ir1 C16 C22 O2 -73.7(4)
C25 O4 C24 O3 -14.1(7)
C25 O4 C24 C21 170.8(4)
C26 C21 C24 O3 1.5(6)
C16 C21 C24 O3 124.6(5)
C20 C21 C24 O3 -117.2(5)
C26 C21 C24 O4 176.5(3)
C16 C21 C24 O4 -60.3(4)
C20 C21 C24 O4 57.8(5)
C24 C21 C26 C27 -51.3(5)
C16 C21 C26 C27 -174.9(4)
C20 C21 C26 C27 64.8(5)
C24 C21 C26 C31 129.3(4)
C16 C21 C26 C31 5.7(5)
C20 C21 C26 C31 -114.6(4)
C31 C26 C27 C28 -2.6(7)
C21 C26 C27 C28 178.0(4)
C26 C27 C28 C29 -0.6(7)
C27 C28 C29 C30 2.2(7)
C28 C29 C30 C31 -0.6(7)
C29 C30 C31 C26 -2.5(6)
C29 C30 C31 Ir1 -179.8(3)
C27 C26 C31 C30 4.1(6)
C21 C26 C31 C30 -176.5(3)
C27 C26 C31 Ir1 -178.5(3)
C21 C26 C31 Ir1 0.9(5)
N5 Ir1 C31 C30 -3.5(4)
C17 Ir1 C31 C30 -155.3(3)
C16 Ir1 C31 C30 172.4(4)
N1 Ir1 C31 C30 79.2(3)
N5 Ir1 C31 C26 179.2(3)
C17 Ir1 C31 C26 27.5(3)
C16 Ir1 C31 C26 -4.8(3)
N1 Ir1 C31 C26 -98.0(3)
C8 N4 B1 N2 -128.6(5)
N3 N4 B1 N2 69.8(5)
C8 N4 B1 N6 111.8(5)
N3 N4 B1 N6 -49.9(5)
C3 N2 B1 N4 123.6(5)
N1 N2 B1 N4 -76.9(5)
C3 N2 B1 N6 -117.4(5)
N1 N2 B1 N6 42.1(5)
C13 N6 B1 N4 -109.9(5)
N5 N6 B1 N4 54.3(5)
C13 N6 B1 N2 129.1(4)
N5 N6 B1 N2 -66.8(5)

loop_
_platon_squeeze_void_nr
_platon_squeeze_void_average_x
_platon_squeeze_void_average_y
_platon_squeeze_void_average_z
_platon_squeeze_void_volume
_platon_squeeze_void_count_electrons
1 0.000 0.000 0.000 163.3 47.1
